data_4064478
loop_
_publ_author_name
'Miyazaki, Takamasa'
'Tanabe, Yoshiaki'
'Yuki, Masahiro'
'Miyake, Yoshihiro'
'Nishibayashi, Yoshiaki'

_publ_section_title
;
 Synthesis of Group IV (Zr, Hf)&#x2212;Group VIII (Fe, Ru)
 Heterobimetallic Complexes Bearing Metallocenyl Diphosphine Moieties and
 Their Application to Catalytic Dehydrogenation of Amine&#x2212;Boranes
;
_journal_issue 8
_journal_name_full Organometallics
_journal_page_first 2394
_journal_paper_doi 10.1021/om200127r
_journal_volume 30
_journal_year 2011
_chemical_formula_moiety 'C28 H43 Cl Fe P2 Zr '
_chemical_formula_sum 'C28 H43 Cl Fe P2 Zr'
_chemical_formula_weight 624.12
_space_group_IT_number 14
_symmetry_cell_setting monoclinic
_symmetry_Int_Tables_number 14
_symmetry_space_group_name_Hall '-P 2yn'
_symmetry_space_group_name_H-M 'P 1 21/n 1'
_cell_angle_alpha 90.0000
_cell_angle_beta 90.9776(14)
_cell_angle_gamma 90.0000
_cell_formula_units_Z 4
_cell_length_a 10.1142(4)
_cell_length_b 17.8172(7)
_cell_length_c 15.2928(5)
_cell_measurement_reflns_used 16453
_cell_measurement_temperature 173.1
_cell_measurement_theta_max 27.5
_cell_measurement_theta_min 3.0
_cell_volume 2755.46(18)
_computing_cell_refinement PROCESS-AUTO
_computing_data_collection PROCESS-AUTO
_computing_data_reduction CrystalStructure
_computing_publication_material 'CrystalStructure 3.8'
_computing_structure_refinement CRYSTALS
_computing_structure_solution SIR97
_diffrn_ambient_temperature 173.1
_diffrn_detector_area_resol_mean 10.00
_diffrn_measured_fraction_theta_full 0.997
_diffrn_measured_fraction_theta_max 0.997
_diffrn_measurement_device_type 'Rigaku RAXIS-RAPID'
_diffrn_measurement_method \w
_diffrn_radiation_type 'Mo K\a'
_diffrn_radiation_wavelength 0.71075
_diffrn_reflns_av_R_equivalents 0.074
_diffrn_reflns_limit_h_max 13
_diffrn_reflns_limit_h_min -12
_diffrn_reflns_limit_k_max 23
_diffrn_reflns_limit_k_min -23
_diffrn_reflns_limit_l_max 19
_diffrn_reflns_limit_l_min -19
_diffrn_reflns_number 26698
_diffrn_reflns_theta_full 27.49
_diffrn_reflns_theta_max 27.49
_exptl_absorpt_coefficient_mu 1.132
_exptl_absorpt_correction_T_max 0.844
_exptl_absorpt_correction_T_min 0.607
_exptl_absorpt_correction_type multi-scan
_exptl_absorpt_process_details
;
    Higashi, T. (1995). Program for Absorption Correction.
    Rigaku Corporation, Tokyo, Japan.
;
_exptl_crystal_colour brown
_exptl_crystal_density_diffrn 1.504
_exptl_crystal_density_method 'not measured'
_exptl_crystal_description platelet
_exptl_crystal_F_000 1296.00
_exptl_crystal_size_max 0.20
_exptl_crystal_size_mid 0.20
_exptl_crystal_size_min 0.15
_refine_diff_density_max 1.49
_refine_diff_density_min -1.13
_refine_ls_extinction_method none
_refine_ls_goodness_of_fit_ref 1.000
_refine_ls_hydrogen_treatment refall
_refine_ls_number_parameters 341
_refine_ls_number_reflns 6291
_refine_ls_R_factor_gt 0.0472
_refine_ls_shift/su_max 0.0000
_refine_ls_structure_factor_coef Fsqd
_refine_ls_weighting_details 'w = 1/[1.4400\s(Fo^2^)]/(4Fo^2^)'
_refine_ls_weighting_scheme calc
_refine_ls_wR_factor_ref 0.1110
_reflns_number_gt 3884
_reflns_number_total 6291
_reflns_threshold_expression F^2^>2.0\s(F^2^)
_cod_data_source_file om200127r_si_002.cif
_cod_data_source_block '_4c'
_cod_original_cell_volume 2755.44(17)
_cod_original_formula_sum 'C28 H43 Cl Fe P2 Zr '
_cod_database_code 4064478

loop_
_symmetry_equiv_pos_site_id
_symmetry_equiv_pos_as_xyz
1 +X,+Y,+Z
2 1/2-X,1/2+Y,1/2-Z
3 -X,-Y,-Z
4 1/2+X,1/2-Y,1/2+Z

loop_
_atom_site_label
_atom_site_type_symbol
_atom_site_fract_x
_atom_site_fract_y
_atom_site_fract_z
_atom_site_U_iso_or_equiv
_atom_site_adp_type
_atom_site_occupancy
_atom_site_symmetry_multiplicity
_atom_site_calc_flag
_atom_site_refinement_flags
Zr(1) Zr -0.00789(4) 0.12665(2) 0.72597(3) 0.02167(12) Uani 1.00 1 d .
Fe(2) Fe 0.23693(6) 0.20308(4) 0.74765(4) 0.02001(17) Uani 1.00 1 d .
Cl(1) Cl -0.17302(12) 0.21549(7) 0.66619(7) 0.0330(3) Uani 1.00 1 d .
P(1) P 0.28612(12) 0.12506(7) 0.64389(7) 0.0225(3) Uani 1.00 1 d .
P(2) P 0.23569(12) 0.13033(7) 0.86342(7) 0.0229(3) Uani 1.00 1 d .
C(1) C 0.1419(4) 0.0698(2) 0.6176(2) 0.0233(12) Uani 1.00 1 d .
C(2) C 0.0915(4) 0.0098(2) 0.6687(2) 0.0251(13) Uani 1.00 1 d .
C(3) C -0.0469(4) 0.0017(2) 0.6482(2) 0.0271(13) Uani 1.00 1 d .
C(4) C -0.0803(4) 0.0565(2) 0.5868(2) 0.0280(13) Uani 1.00 1 d .
C(5) C 0.0303(4) 0.0990(2) 0.5686(2) 0.0282(13) Uani 1.00 1 d .
C(6) C 0.0615(4) 0.1092(2) 0.8795(2) 0.0266(13) Uani 1.00 1 d .
C(7) C -0.0054(4) 0.0430(2) 0.8553(2) 0.0275(13) Uani 1.00 1 d .
C(8) C -0.1408(4) 0.0613(3) 0.8415(2) 0.0368(15) Uani 1.00 1 d .
C(9) C -0.1575(5) 0.1367(2) 0.8602(2) 0.0352(15) Uani 1.00 1 d .
C(10) C -0.0344(4) 0.1676(2) 0.8806(2) 0.0260(13) Uani 1.00 1 d .
C(11) C 0.4159(4) 0.0521(2) 0.6522(2) 0.0277(13) Uani 1.00 1 d .
C(12) C 0.5539(4) 0.0835(2) 0.6533(3) 0.0405(16) Uani 1.00 1 d .
C(13) C 0.3200(4) 0.1596(2) 0.5324(2) 0.0304(14) Uani 1.00 1 d .
C(14) C 0.3327(4) 0.0991(2) 0.4624(2) 0.0405(16) Uani 1.00 1 d .
C(15) C 0.2814(4) 0.1627(2) 0.9742(2) 0.0315(14) Uani 1.00 1 d .
C(16) C 0.2597(4) 0.1056(2) 1.0477(2) 0.0386(15) Uani 1.00 1 d .
C(17) C 0.3104(4) 0.0366(2) 0.8686(2) 0.0276(13) Uani 1.00 1 d .
C(18) C 0.4621(4) 0.0417(2) 0.8780(2) 0.0391(15) Uani 1.00 1 d .
C(19) C 0.3579(4) 0.2931(2) 0.6989(2) 0.0250(13) Uani 1.00 1 d .
C(20) C 0.3685(4) 0.2904(2) 0.7900(2) 0.0235(12) Uani 1.00 1 d .
C(21) C 0.2207(4) 0.3047(2) 0.6738(2) 0.0229(12) Uani 1.00 1 d .
C(22) C 0.1490(4) 0.3129(2) 0.7516(2) 0.0222(12) Uani 1.00 1 d .
C(23) C 0.2405(4) 0.3053(2) 0.8242(2) 0.0220(12) Uani 1.00 1 d .
C(24) C 0.4766(4) 0.2985(2) 0.6400(2) 0.0379(15) Uani 1.00 1 d .
C(25) C 0.4967(4) 0.2871(2) 0.8415(2) 0.0357(15) Uani 1.00 1 d .
C(26) C 0.1658(4) 0.3237(2) 0.5846(2) 0.0322(14) Uani 1.00 1 d .
C(27) C 0.0143(4) 0.3471(2) 0.7597(2) 0.0326(14) Uani 1.00 1 d .
C(28) C 0.2110(4) 0.3331(2) 0.9146(2) 0.0300(14) Uani 1.00 1 d .
H(1) H 0.1435 -0.0248 0.7018 0.030 Uiso 1.00 1 c R
H(2) H -0.1027 -0.0376 0.6674 0.033 Uiso 1.00 1 c R
H(3) H -0.1641 0.0612 0.5584 0.034 Uiso 1.00 1 c R
H(4) H 0.0352 0.1356 0.5236 0.034 Uiso 1.00 1 c R
H(5) H 0.0305 -0.0062 0.8576 0.033 Uiso 1.00 1 c R
H(6) H -0.2100 0.0263 0.8307 0.044 Uiso 1.00 1 c R
H(7) H -0.2398 0.1623 0.8621 0.042 Uiso 1.00 1 c R
H(8) H -0.0196 0.2170 0.9019 0.031 Uiso 1.00 1 c R
H(9) H 0.4036 0.0246 0.7047 0.033 Uiso 1.00 1 c R
H(10) H 0.4066 0.0194 0.6035 0.033 Uiso 1.00 1 c R
H(11) H 0.5845 0.0873 0.5951 0.049 Uiso 1.00 1 c R
H(12) H 0.6107 0.0511 0.6860 0.049 Uiso 1.00 1 c R
H(13) H 0.5538 0.1318 0.6795 0.049 Uiso 1.00 1 c R
H(14) H 0.2498 0.1921 0.5152 0.036 Uiso 1.00 1 c R
H(15) H 0.4006 0.1870 0.5347 0.036 Uiso 1.00 1 c R
H(16) H 0.4224 0.0839 0.4588 0.049 Uiso 1.00 1 c R
H(17) H 0.3037 0.1186 0.4075 0.049 Uiso 1.00 1 c R
H(18) H 0.2796 0.0571 0.4773 0.049 Uiso 1.00 1 c R
H(19) H 0.3725 0.1757 0.9744 0.038 Uiso 1.00 1 c R
H(20) H 0.2302 0.2061 0.9865 0.038 Uiso 1.00 1 c R
H(21) H 0.1733 0.1115 1.0701 0.046 Uiso 1.00 1 c R
H(22) H 0.3232 0.1136 1.0932 0.046 Uiso 1.00 1 c R
H(23) H 0.2693 0.0562 1.0253 0.046 Uiso 1.00 1 c R
H(24) H 0.2765 0.0105 0.9176 0.033 Uiso 1.00 1 c R
H(25) H 0.2883 0.0100 0.8166 0.033 Uiso 1.00 1 c R
H(26) H 0.5000 0.0428 0.8216 0.047 Uiso 1.00 1 c R
H(27) H 0.4944 -0.0007 0.9094 0.047 Uiso 1.00 1 c R
H(28) H 0.4854 0.0862 0.9088 0.047 Uiso 1.00 1 c R
H(29) H 0.5555 0.2957 0.6745 0.045 Uiso 1.00 1 c R
H(30) H 0.4742 0.3448 0.6094 0.045 Uiso 1.00 1 c R
H(31) H 0.4745 0.2582 0.5993 0.045 Uiso 1.00 1 c R
H(32) H 0.4790 0.2903 0.9022 0.043 Uiso 1.00 1 c R
H(33) H 0.5515 0.3279 0.8251 0.043 Uiso 1.00 1 c R
H(34) H 0.5404 0.2411 0.8296 0.043 Uiso 1.00 1 c R
H(35) H 0.2335 0.3190 0.5426 0.039 Uiso 1.00 1 c R
H(36) H 0.1336 0.3738 0.5845 0.039 Uiso 1.00 1 c R
H(37) H 0.0955 0.2903 0.5701 0.039 Uiso 1.00 1 c R
H(38) H -0.0236 0.3543 0.7031 0.039 Uiso 1.00 1 c R
H(39) H 0.0216 0.3941 0.7888 0.039 Uiso 1.00 1 c R
H(40) H -0.0404 0.3145 0.7924 0.039 Uiso 1.00 1 c R
H(41) H 0.2849 0.3237 0.9522 0.036 Uiso 1.00 1 c R
H(42) H 0.1938 0.3855 0.9126 0.036 Uiso 1.00 1 c R
H(43) H 0.1357 0.3076 0.9361 0.036 Uiso 1.00 1 c R

loop_
_atom_site_aniso_label
_atom_site_aniso_U_11
_atom_site_aniso_U_22
_atom_site_aniso_U_33
_atom_site_aniso_U_12
_atom_site_aniso_U_13
_atom_site_aniso_U_23
Zr(1) 0.0208(2) 0.0218(2) 0.0224(2) -0.0007(2) 0.00086(18) 0.0010(2)
Fe(2) 0.0209(3) 0.0174(3) 0.0217(3) -0.0004(2) 0.0013(2) -0.0002(2)
Cl(1) 0.0279(6) 0.0305(7) 0.0403(7) 0.0034(5) -0.0083(5) 0.0028(5)
P(1) 0.0219(6) 0.0214(6) 0.0244(6) -0.0018(5) 0.0034(5) -0.0036(5)
P(2) 0.0215(6) 0.0226(6) 0.0245(6) 0.0013(5) -0.0014(5) 0.0009(5)
C(1) 0.028(2) 0.023(2) 0.020(2) -0.003(2) -0.003(2) -0.0070(19)
C(2) 0.022(2) 0.022(2) 0.031(2) 0.001(2) -0.000(2) -0.006(2)
C(3) 0.028(2) 0.019(2) 0.034(2) -0.008(2) -0.001(2) -0.003(2)
C(4) 0.010(2) 0.040(3) 0.034(2) -0.002(2) -0.0015(19) -0.014(2)
C(5) 0.033(2) 0.033(2) 0.019(2) -0.008(2) -0.001(2) -0.006(2)
C(6) 0.024(2) 0.029(2) 0.027(2) -0.001(2) 0.004(2) 0.004(2)
C(7) 0.031(2) 0.029(2) 0.022(2) -0.003(2) 0.003(2) 0.011(2)
C(8) 0.033(3) 0.045(3) 0.033(2) -0.014(2) 0.008(2) 0.009(2)
C(9) 0.042(3) 0.044(3) 0.020(2) 0.008(2) 0.014(2) 0.005(2)
C(10) 0.017(2) 0.038(3) 0.023(2) 0.002(2) 0.001(2) -0.002(2)
C(11) 0.023(2) 0.028(2) 0.032(2) -0.002(2) 0.002(2) -0.006(2)
C(12) 0.033(3) 0.046(3) 0.043(3) 0.003(2) 0.001(2) -0.012(2)
C(13) 0.025(2) 0.039(3) 0.027(2) -0.006(2) 0.008(2) -0.001(2)
C(14) 0.038(3) 0.051(3) 0.034(2) -0.007(2) 0.008(2) -0.013(2)
C(15) 0.035(3) 0.031(2) 0.028(2) -0.000(2) -0.003(2) 0.007(2)
C(16) 0.047(3) 0.035(3) 0.034(2) -0.001(2) 0.006(2) -0.003(2)
C(17) 0.026(2) 0.025(2) 0.032(2) 0.004(2) -0.006(2) 0.004(2)
C(18) 0.037(3) 0.042(3) 0.038(2) 0.011(2) -0.004(2) -0.000(2)
C(19) 0.027(2) 0.017(2) 0.031(2) -0.003(2) 0.007(2) -0.002(2)
C(20) 0.021(2) 0.019(2) 0.031(2) -0.004(2) -0.001(2) 0.002(2)
C(21) 0.030(2) 0.019(2) 0.020(2) -0.005(2) 0.004(2) 0.0004(19)
C(22) 0.022(2) 0.014(2) 0.030(2) -0.003(2) -0.000(2) -0.003(2)
C(23) 0.032(2) 0.016(2) 0.018(2) -0.001(2) -0.002(2) 0.0013(19)
C(24) 0.038(3) 0.036(3) 0.040(3) -0.012(2) 0.001(2) -0.000(2)
C(25) 0.035(3) 0.028(3) 0.044(3) -0.003(2) -0.011(2) -0.003(2)
C(26) 0.042(3) 0.023(2) 0.032(2) 0.005(2) 0.004(2) 0.009(2)
C(27) 0.032(2) 0.023(2) 0.043(3) 0.006(2) 0.004(2) -0.005(2)
C(28) 0.042(3) 0.019(2) 0.029(2) 0.001(2) 0.001(2) -0.008(2)

loop_
_atom_type_symbol
_atom_type_description
_atom_type_scat_dispersion_real
_atom_type_scat_dispersion_imag
_atom_type_scat_source
C C 0.003 0.002
;
International Tables for Crystallography
(1992, Vol. C, Tables 4.2.6.8 and 6.1.1.4)
;
H H 0.000 0.000
;
International Tables for Crystallography
(1992, Vol. C, Table 6.1.1.4)
;
Cl Cl 0.148 0.159
;
International Tables for Crystallography
(1992, Vol. C, Tables 4.2.6.8 and 6.1.1.4)
;
P P 0.102 0.094
;
International Tables for Crystallography
(1992, Vol. C, Tables 4.2.6.8 and 6.1.1.4)
;
Fe Fe 0.346 0.844
;
International Tables for Crystallography
(1992, Vol. C, Tables 4.2.6.8 and 6.1.1.4)
;
Zr Zr -2.967 0.560
;
International Tables for Crystallography
(1992, Vol. C, Tables 4.2.6.8 and 6.1.1.4)
;

loop_
_geom_angle_atom_site_label_1
_geom_angle_atom_site_label_2
_geom_angle_atom_site_label_3
_geom_angle
_geom_angle_publ_flag
Fe(2) Zr(1) Cl(1) 108.61(3) yes
Fe(2) Zr(1) C(1) 74.49(10) yes
Fe(2) Zr(1) C(2) 94.93(10) yes
Fe(2) Zr(1) C(3) 126.89(9) yes
Fe(2) Zr(1) C(4) 124.53(9) yes
Fe(2) Zr(1) C(5) 93.35(10) yes
Fe(2) Zr(1) C(6) 73.45(10) yes
Fe(2) Zr(1) C(7) 101.43(10) yes
Fe(2) Zr(1) C(8) 127.83(10) yes
Fe(2) Zr(1) C(9) 113.35(11) yes
Fe(2) Zr(1) C(10) 81.76(10) yes
Cl(1) Zr(1) C(1) 115.58(10) yes
Cl(1) Zr(1) C(2) 133.21(10) yes
Cl(1) Zr(1) C(3) 106.78(10) yes
Cl(1) Zr(1) C(4) 79.83(10) yes
Cl(1) Zr(1) C(5) 83.33(10) yes
Cl(1) Zr(1) C(6) 128.02(11) yes
Cl(1) Zr(1) C(7) 132.85(11) yes
Cl(1) Zr(1) C(8) 100.97(11) yes
Cl(1) Zr(1) C(9) 81.24(11) yes
Cl(1) Zr(1) C(10) 94.64(10) yes
C(1) Zr(1) C(2) 33.38(14) yes
C(1) Zr(1) C(3) 54.80(14) yes
C(1) Zr(1) C(4) 54.22(13) yes
C(1) Zr(1) C(5) 33.68(14) yes
C(1) Zr(1) C(6) 114.76(14) yes
C(1) Zr(1) C(7) 106.87(14) yes
C(1) Zr(1) C(8) 128.20(15) yes
C(1) Zr(1) C(9) 159.08(15) yes
C(1) Zr(1) C(10) 146.09(13) yes
C(2) Zr(1) C(3) 33.16(13) yes
C(2) Zr(1) C(4) 53.77(13) yes
C(2) Zr(1) C(5) 54.73(14) yes
C(2) Zr(1) C(6) 96.89(14) yes
C(2) Zr(1) C(7) 77.18(14) yes
C(2) Zr(1) C(8) 94.82(15) yes
C(2) Zr(1) C(9) 125.93(15) yes
C(2) Zr(1) C(10) 129.16(14) yes
C(3) Zr(1) C(4) 31.55(14) yes
C(3) Zr(1) C(5) 53.33(14) yes
C(3) Zr(1) C(6) 111.98(14) yes
C(3) Zr(1) C(7) 81.21(14) yes
C(3) Zr(1) C(8) 81.03(14) yes
C(3) Zr(1) C(9) 110.09(14) yes
C(3) Zr(1) C(10) 132.77(14) yes
C(4) Zr(1) C(5) 31.71(14) yes
C(4) Zr(1) C(6) 143.46(15) yes
C(4) Zr(1) C(7) 111.62(14) yes
C(4) Zr(1) C(8) 102.01(14) yes
C(4) Zr(1) C(9) 122.10(14) yes
C(4) Zr(1) C(10) 153.61(14) yes
C(5) Zr(1) C(6) 148.26(14) yes
C(5) Zr(1) C(7) 130.75(14) yes
C(5) Zr(1) C(8) 132.69(15) yes
C(5) Zr(1) C(9) 152.29(15) yes
C(5) Zr(1) C(10) 173.84(15) yes
C(6) Zr(1) C(7) 33.08(14) yes
C(6) Zr(1) C(8) 54.53(14) yes
C(6) Zr(1) C(9) 53.85(14) yes
C(6) Zr(1) C(10) 33.38(14) yes
C(7) Zr(1) C(8) 32.99(15) yes
C(7) Zr(1) C(9) 53.37(15) yes
C(7) Zr(1) C(10) 54.41(15) yes
C(8) Zr(1) C(9) 31.46(16) yes
C(8) Zr(1) C(10) 53.38(15) yes
C(9) Zr(1) C(10) 31.81(14) yes
Zr(1) Fe(2) P(1) 79.52(3) yes
Zr(1) Fe(2) P(2) 78.11(3) yes
Zr(1) Fe(2) C(19) 144.52(11) yes
Zr(1) Fe(2) C(20) 156.91(12) yes
Zr(1) Fe(2) C(21) 106.57(12) yes
Zr(1) Fe(2) C(22) 94.56(11) yes
Zr(1) Fe(2) C(23) 118.22(12) yes
P(1) Fe(2) P(2) 102.46(5) yes
P(1) Fe(2) C(19) 94.89(12) yes
P(1) Fe(2) C(20) 122.50(12) yes
P(1) Fe(2) C(21) 99.94(11) yes
P(1) Fe(2) C(22) 134.62(11) yes
P(1) Fe(2) C(23) 158.55(12) yes
P(2) Fe(2) C(19) 136.79(12) yes
P(2) Fe(2) C(20) 101.38(12) yes
P(2) Fe(2) C(21) 157.60(11) yes
P(2) Fe(2) C(22) 120.43(11) yes
P(2) Fe(2) C(23) 93.51(11) yes
C(19) Fe(2) C(20) 37.91(16) yes
C(19) Fe(2) C(21) 39.40(16) yes
C(19) Fe(2) C(22) 64.55(16) yes
C(19) Fe(2) C(23) 63.69(16) yes
C(20) Fe(2) C(21) 65.55(16) yes
C(20) Fe(2) C(22) 65.48(16) yes
C(20) Fe(2) C(23) 38.75(16) yes
C(21) Fe(2) C(22) 38.41(15) yes
C(21) Fe(2) C(23) 64.74(15) yes
C(22) Fe(2) C(23) 38.94(15) yes
Fe(2) P(1) C(1) 108.56(14) yes
Fe(2) P(1) C(11) 124.76(14) yes
Fe(2) P(1) C(13) 120.57(15) yes
C(1) P(1) C(11) 101.7(2) yes
C(1) P(1) C(13) 97.93(19) yes
C(11) P(1) C(13) 98.9(2) yes
Fe(2) P(2) C(6) 104.48(14) yes
Fe(2) P(2) C(15) 123.52(15) yes
Fe(2) P(2) C(17) 124.40(14) yes
C(6) P(2) C(15) 99.7(2) yes
C(6) P(2) C(17) 101.8(2) yes
C(15) P(2) C(17) 98.6(2) yes
Zr(1) C(1) P(1) 97.42(17) yes
Zr(1) C(1) C(2) 73.2(2) yes
Zr(1) C(1) C(5) 73.6(2) yes
P(1) C(1) C(2) 125.7(3) yes
P(1) C(1) C(5) 122.9(3) yes
C(2) C(1) C(5) 105.8(3) yes
Zr(1) C(2) C(1) 73.4(2) yes
Zr(1) C(2) C(3) 76.2(2) yes
C(1) C(2) C(3) 108.1(3) yes
Zr(1) C(3) C(2) 70.6(2) yes
Zr(1) C(3) C(4) 74.7(2) yes
C(2) C(3) C(4) 107.6(3) yes
Zr(1) C(4) C(3) 73.7(2) yes
Zr(1) C(4) C(5) 71.3(2) yes
C(3) C(4) C(5) 109.4(3) yes
Zr(1) C(5) C(1) 72.7(2) yes
Zr(1) C(5) C(4) 77.0(2) yes
C(1) C(5) C(4) 109.0(3) yes
Zr(1) C(6) P(2) 96.06(18) yes
Zr(1) C(6) C(7) 74.1(2) yes
Zr(1) C(6) C(10) 74.6(2) yes
P(2) C(6) C(7) 126.9(3) yes
P(2) C(6) C(10) 120.7(3) yes
C(7) C(6) C(10) 106.9(3) yes
Zr(1) C(7) C(6) 72.8(2) yes
Zr(1) C(7) C(8) 75.3(2) yes
C(6) C(7) C(8) 107.8(4) yes
Zr(1) C(8) C(7) 71.7(2) yes
Zr(1) C(8) C(9) 76.5(2) yes
C(7) C(8) C(9) 108.2(4) yes
Zr(1) C(9) C(8) 72.1(2) yes
Zr(1) C(9) C(10) 70.7(2) yes
C(8) C(9) C(10) 108.5(4) yes
Zr(1) C(10) C(6) 72.0(2) yes
Zr(1) C(10) C(9) 77.5(2) yes
C(6) C(10) C(9) 108.4(4) yes
P(1) C(11) C(12) 113.4(3) yes
P(1) C(13) C(14) 115.5(3) yes
P(2) C(15) C(16) 115.4(3) yes
P(2) C(17) C(18) 111.0(3) yes
Fe(2) C(19) C(20) 70.4(2) yes
Fe(2) C(19) C(21) 69.6(2) yes
Fe(2) C(19) C(24) 135.3(3) yes
C(20) C(19) C(21) 109.0(3) yes
C(20) C(19) C(24) 123.1(3) yes
C(21) C(19) C(24) 126.8(3) yes
Fe(2) C(20) C(19) 71.7(2) yes
Fe(2) C(20) C(23) 71.5(2) yes
Fe(2) C(20) C(25) 130.9(3) yes
C(19) C(20) C(23) 107.7(3) yes
C(19) C(20) C(25) 125.0(3) yes
C(23) C(20) C(25) 126.4(3) yes
Fe(2) C(21) C(19) 71.0(2) yes
Fe(2) C(21) C(22) 71.2(2) yes
Fe(2) C(21) C(26) 133.9(3) yes
C(19) C(21) C(22) 107.1(3) yes
C(19) C(21) C(26) 127.6(3) yes
C(22) C(21) C(26) 123.8(3) yes
Fe(2) C(22) C(21) 70.4(2) yes
Fe(2) C(22) C(23) 71.1(2) yes
Fe(2) C(22) C(27) 138.5(3) yes
C(21) C(22) C(23) 107.9(3) yes
C(21) C(22) C(27) 126.3(3) yes
C(23) C(22) C(27) 123.2(3) yes
Fe(2) C(23) C(20) 69.7(2) yes
Fe(2) C(23) C(22) 70.0(2) yes
Fe(2) C(23) C(28) 140.6(3) yes
C(20) C(23) C(22) 108.1(3) yes
C(20) C(23) C(28) 126.3(3) yes
C(22) C(23) C(28) 122.9(3) yes
Zr(1) C(2) H(1) 125.4 no
C(1) C(2) H(1) 125.4 no
C(3) C(2) H(1) 125.4 no
Zr(1) C(3) H(2) 126.0 no
C(2) C(3) H(2) 126.0 no
C(4) C(3) H(2) 126.0 no
Zr(1) C(4) H(3) 125.2 no
C(3) C(4) H(3) 125.2 no
C(5) C(4) H(3) 125.2 no
Zr(1) C(5) H(4) 125.1 no
C(1) C(5) H(4) 125.1 no
C(4) C(5) H(4) 125.1 no
Zr(1) C(7) H(5) 125.7 no
C(6) C(7) H(5) 125.7 no
C(8) C(7) H(5) 125.7 no
Zr(1) C(8) H(6) 125.5 no
C(7) C(8) H(6) 125.5 no
C(9) C(8) H(6) 125.5 no
Zr(1) C(9) H(7) 125.7 no
C(8) C(9) H(7) 125.7 no
C(10) C(9) H(7) 125.7 no
Zr(1) C(10) H(8) 125.3 no
C(6) C(10) H(8) 125.3 no
C(9) C(10) H(8) 125.3 no
P(1) C(11) H(9) 108.5 no
P(1) C(11) H(10) 108.5 no
C(12) C(11) H(9) 108.5 no
C(12) C(11) H(10) 108.5 no
H(9) C(11) H(10) 109.5 no
C(11) C(12) H(11) 109.5 no
C(11) C(12) H(12) 109.5 no
C(11) C(12) H(13) 109.5 no
H(11) C(12) H(12) 109.5 no
H(11) C(12) H(13) 109.5 no
H(12) C(12) H(13) 109.5 no
P(1) C(13) H(14) 107.9 no
P(1) C(13) H(15) 107.9 no
C(14) C(13) H(14) 107.9 no
C(14) C(13) H(15) 107.9 no
H(14) C(13) H(15) 109.5 no
C(13) C(14) H(16) 109.5 no
C(13) C(14) H(17) 109.5 no
C(13) C(14) H(18) 109.5 no
H(16) C(14) H(17) 109.5 no
H(16) C(14) H(18) 109.5 no
H(17) C(14) H(18) 109.5 no
P(2) C(15) H(19) 108.0 no
P(2) C(15) H(20) 108.0 no
C(16) C(15) H(19) 108.0 no
C(16) C(15) H(20) 108.0 no
H(19) C(15) H(20) 109.5 no
C(15) C(16) H(21) 109.5 no
C(15) C(16) H(22) 109.5 no
C(15) C(16) H(23) 109.5 no
H(21) C(16) H(22) 109.5 no
H(21) C(16) H(23) 109.5 no
H(22) C(16) H(23) 109.5 no
P(2) C(17) H(24) 109.1 no
P(2) C(17) H(25) 109.1 no
C(18) C(17) H(24) 109.1 no
C(18) C(17) H(25) 109.1 no
H(24) C(17) H(25) 109.5 no
C(17) C(18) H(26) 109.5 no
C(17) C(18) H(27) 109.5 no
C(17) C(18) H(28) 109.5 no
H(26) C(18) H(27) 109.5 no
H(26) C(18) H(28) 109.5 no
H(27) C(18) H(28) 109.5 no
C(19) C(24) H(29) 109.5 no
C(19) C(24) H(30) 109.5 no
C(19) C(24) H(31) 109.5 no
H(29) C(24) H(30) 109.5 no
H(29) C(24) H(31) 109.5 no
H(30) C(24) H(31) 109.5 no
C(20) C(25) H(32) 109.5 no
C(20) C(25) H(33) 109.5 no
C(20) C(25) H(34) 109.5 no
H(32) C(25) H(33) 109.5 no
H(32) C(25) H(34) 109.5 no
H(33) C(25) H(34) 109.5 no
C(21) C(26) H(35) 109.5 no
C(21) C(26) H(36) 109.5 no
C(21) C(26) H(37) 109.5 no
H(35) C(26) H(36) 109.5 no
H(35) C(26) H(37) 109.5 no
H(36) C(26) H(37) 109.5 no
C(22) C(27) H(38) 109.5 no
C(22) C(27) H(39) 109.5 no
C(22) C(27) H(40) 109.5 no
H(38) C(27) H(39) 109.5 no
H(38) C(27) H(40) 109.5 no
H(39) C(27) H(40) 109.5 no
C(23) C(28) H(41) 109.5 no
C(23) C(28) H(42) 109.5 no
C(23) C(28) H(43) 109.5 no
H(41) C(28) H(42) 109.5 no
H(41) C(28) H(43) 109.5 no
H(42) C(28) H(43) 109.5 no

loop_
_geom_bond_atom_site_label_1
_geom_bond_atom_site_label_2
_geom_bond_distance
_geom_bond_publ_flag
Zr(1) Fe(2) 2.8404(7) yes
Zr(1) Cl(1) 2.4655(12) yes
Zr(1) C(1) 2.481(4) yes
Zr(1) C(2) 2.479(4) yes
Zr(1) C(3) 2.552(4) yes
Zr(1) C(4) 2.564(4) yes
Zr(1) C(5) 2.493(4) yes
Zr(1) C(6) 2.459(4) yes
Zr(1) C(7) 2.476(4) yes
Zr(1) C(8) 2.523(4) yes
Zr(1) C(9) 2.578(4) yes
Zr(1) C(10) 2.493(4) yes
Fe(2) P(1) 2.1736(13) yes
Fe(2) P(2) 2.1944(13) yes
Fe(2) C(21) 2.139(4) yes
Fe(2) C(22) 2.150(4) yes
Fe(2) C(23) 2.165(4) yes
P(1) C(1) 1.800(4) yes
P(1) C(11) 1.850(4) yes
P(1) C(13) 1.850(4) yes
P(2) C(6) 1.822(4) yes
P(2) C(15) 1.841(4) yes
P(2) C(17) 1.834(4) yes
C(1) C(2) 1.424(6) yes
C(1) C(5) 1.441(6) yes
C(2) C(3) 1.437(6) yes
C(3) C(4) 1.391(6) yes
C(4) C(5) 1.384(6) yes
C(6) C(7) 1.405(6) yes
C(6) C(10) 1.422(6) yes
C(7) C(8) 1.420(6) yes
C(8) C(9) 1.384(7) yes
C(9) C(10) 1.392(6) yes
C(11) C(12) 1.503(6) yes
C(13) C(14) 1.526(6) yes
C(15) C(16) 1.535(6) yes
C(17) C(18) 1.542(6) yes
C(19) C(20) 1.396(6) yes
C(19) C(24) 1.517(6) yes
C(20) C(25) 1.507(6) yes
C(21) C(22) 1.411(5) yes
C(21) C(26) 1.503(5) yes
C(22) C(23) 1.438(5) yes
C(22) C(27) 1.500(6) yes
C(23) C(28) 1.504(5) yes
C(2) H(1) 0.950 no
C(3) H(2) 0.950 no
C(4) H(3) 0.950 no
C(5) H(4) 0.950 no
C(7) H(5) 0.950 no
C(8) H(6) 0.950 no
C(9) H(7) 0.950 no
C(10) H(8) 0.950 no
C(11) H(9) 0.950 no
C(11) H(10) 0.950 no
C(12) H(11) 0.950 no
C(12) H(12) 0.950 no
C(12) H(13) 0.950 no
C(13) H(14) 0.950 no
C(13) H(15) 0.950 no
C(14) H(16) 0.950 no
C(14) H(17) 0.950 no
C(14) H(18) 0.950 no
C(15) H(19) 0.950 no
C(15) H(20) 0.950 no
C(16) H(21) 0.950 no
C(16) H(22) 0.950 no
C(16) H(23) 0.950 no
C(17) H(24) 0.950 no
C(17) H(25) 0.950 no
C(18) H(26) 0.950 no
C(18) H(27) 0.950 no
C(18) H(28) 0.950 no
C(24) H(29) 0.950 no
C(24) H(30) 0.950 no
C(24) H(31) 0.950 no
C(25) H(32) 0.950 no
C(25) H(33) 0.950 no
C(25) H(34) 0.950 no
C(26) H(35) 0.950 no
C(26) H(36) 0.950 no
C(26) H(37) 0.950 no
C(27) H(38) 0.950 no
C(27) H(39) 0.950 no
C(27) H(40) 0.950 no
C(28) H(41) 0.950 no
C(28) H(42) 0.950 no
C(28) H(43) 0.950 no

loop_
_geom_contact_atom_site_label_1
_geom_contact_atom_site_label_2
_geom_contact_distance
_geom_contact_site_symmetry_2
Fe(2) C(19) 2.158(4) .
Fe(2) C(20) 2.141(4) .
Fe(2) C(24) 3.407(4) .
Fe(2) C(25) 3.328(4) .
P(1) C(19) 3.191(4) .
P(2) C(20) 3.354(4) .
C(13) C(19) 3.502(6) .
C(13) C(24) 3.355(6) .
C(19) Fe(2) 2.158(4) .
C(19) P(1) 3.191(4) .
C(19) C(13) 3.502(6) .
C(19) C(21) 1.448(6) .
C(19) C(22) 2.300(6) .
C(19) C(23) 2.281(6) .
C(19) C(25) 2.575(6) .
C(19) C(26) 2.649(6) .
C(20) Fe(2) 2.141(4) .
C(20) P(2) 3.354(4) .
C(20) C(21) 2.317(5) .
C(20) C(22) 2.321(6) .
C(20) C(23) 1.429(6) .
C(20) C(24) 2.562(6) .
C(20) C(28) 2.616(6) .
C(21) C(19) 1.448(6) .
C(21) C(20) 2.317(5) .
C(21) C(24) 2.651(6) .
C(22) C(19) 2.300(6) .
C(22) C(20) 2.321(6) .
C(23) C(19) 2.281(6) .
C(23) C(20) 1.429(6) .
C(23) C(25) 2.621(6) .
C(24) Fe(2) 3.407(4) .
C(24) C(13) 3.355(6) .
C(24) C(20) 2.562(6) .
C(24) C(21) 2.651(6) .
C(24) C(25) 3.091(6) .
C(24) C(26) 3.274(6) .
C(25) Fe(2) 3.328(4) .
C(25) C(19) 2.575(6) .
C(25) C(23) 2.621(6) .
C(25) C(24) 3.091(6) .
C(25) C(28) 3.222(6) .
C(26) C(19) 2.649(6) .
C(26) C(24) 3.274(6) .
C(28) C(20) 2.616(6) .
C(28) C(25) 3.222(6) .
Fe(2) H(31) 3.475 .
Fe(2) H(34) 3.364 .
Cl(1) H(11) 3.510 1_455
Cl(1) H(13) 3.150 1_455
Cl(1) H(19) 3.552 4_454
Cl(1) H(20) 3.220 4_454
Cl(1) H(22) 3.242 4_454
Cl(1) H(29) 3.100 1_455
Cl(1) H(41) 3.366 4_454
P(1) H(31) 3.126 .
C(1) H(3) 3.573 3_556
C(2) H(33) 3.551 2_546
C(2) H(42) 3.355 2_546
C(3) H(4) 3.593 3_556
C(3) H(17) 3.463 3_556
C(3) H(18) 3.188 3_556
C(3) H(33) 3.125 2_546
C(4) H(11) 3.439 1_455
C(4) H(12) 3.498 1_455
C(4) H(18) 3.009 3_556
C(4) H(41) 3.249 4_454
C(5) H(32) 3.254 4_454
C(5) H(41) 3.327 4_454
C(7) H(21) 3.440 3_557
C(7) H(30) 3.585 2_546
C(8) H(12) 3.435 1_455
C(8) H(21) 3.381 3_557
C(8) H(23) 3.211 3_557
C(9) H(35) 3.118 4_455
C(10) H(15) 3.572 4_455
C(10) H(30) 3.506 4_455
C(10) H(31) 3.597 4_455
C(10) H(35) 3.451 4_455
C(11) H(16) 3.394 3_656
C(11) H(39) 3.021 2_546
C(11) H(42) 3.315 2_546
C(12) H(3) 3.246 1_655
C(12) H(16) 3.450 3_656
C(12) H(31) 3.316 .
C(12) H(39) 3.575 2_546
C(13) H(8) 3.400 4_554
C(13) H(31) 2.554 .
C(13) H(43) 3.587 4_554
C(14) H(2) 3.223 3_556
C(14) H(3) 3.339 3_556
C(14) H(10) 3.538 3_656
C(14) H(11) 3.539 3_656
C(14) H(12) 3.561 3_656
C(14) H(39) 3.300 4_554
C(14) H(40) 3.300 4_554
C(14) H(43) 3.516 4_554
C(15) H(32) 3.233 .
C(15) H(37) 3.576 4_555
C(16) H(6) 3.043 3_557
C(16) H(27) 3.170 3_657
C(16) H(29) 3.356 4_455
C(16) H(30) 3.179 4_455
C(16) H(38) 3.284 4_555
C(17) H(36) 3.039 2_546
C(18) H(6) 3.418 1_655
C(18) H(22) 3.541 3_657
C(18) H(23) 3.532 3_657
C(18) H(27) 3.353 3_657
C(18) H(36) 3.200 2_546
C(19) H(1) 3.582 2_556
C(19) H(13) 3.507 .
C(19) H(14) 3.496 .
C(19) H(15) 3.179 .
C(19) H(29) 2.040 .
C(19) H(30) 2.040 .
C(19) H(31) 2.040 .
C(19) H(32) 3.322 .
C(19) H(33) 2.795 .
C(19) H(34) 2.852 .
C(19) H(35) 2.721 .
C(19) H(36) 3.184 .
C(19) H(37) 3.278 .
C(20) H(1) 3.297 2_556
C(20) H(19) 3.483 .
C(20) H(29) 2.612 .
C(20) H(30) 3.133 .
C(20) H(31) 3.178 .
C(20) H(32) 2.031 .
C(20) H(33) 2.031 .
C(20) H(34) 2.031 .
C(20) H(41) 2.700 .
C(20) H(42) 3.101 .
C(20) H(43) 3.286 .
C(21) H(29) 3.390 .
C(21) H(30) 2.854 .
C(21) H(31) 2.946 .
C(23) H(1) 3.273 2_556
C(23) H(32) 2.687 .
C(23) H(33) 3.171 .
C(23) H(34) 3.241 .
C(24) H(5) 3.481 2_556
C(24) H(13) 3.127 .
C(24) H(14) 3.514 .
C(24) H(15) 2.662 .
C(24) H(20) 3.508 4_554
C(24) H(21) 2.783 4_554
C(24) H(33) 2.963 .
C(24) H(34) 3.131 .
C(24) H(35) 2.876 .
C(25) H(2) 3.305 2_556
C(25) H(4) 3.125 4_555
C(25) H(7) 3.481 1_655
C(25) H(19) 3.121 .
C(25) H(29) 2.636 .
C(25) H(41) 2.830 .
C(26) H(7) 3.558 4_554
C(26) H(19) 3.386 4_454
C(26) H(24) 3.379 2_556
C(26) H(27) 3.526 2_556
C(26) H(28) 3.600 4_454
C(26) H(30) 3.159 .
C(26) H(31) 3.338 .
C(27) H(9) 3.314 2_556
C(27) H(16) 3.427 4_455
C(27) H(17) 3.191 4_455
C(27) H(22) 3.246 4_454
C(28) H(1) 3.441 2_556
C(28) H(3) 3.143 4_555
C(28) H(10) 3.535 2_556
C(28) H(11) 3.375 4_455
C(28) H(16) 3.351 4_455
C(28) H(32) 2.826 .
H(1) C(19) 3.582 2_546
H(1) C(20) 3.297 2_546
H(1) C(23) 3.273 2_546
H(1) C(28) 3.441 2_546
H(1) H(33) 3.305 2_546
H(1) H(42) 2.903 2_546
H(2) C(14) 3.223 3_556
H(2) C(25) 3.305 2_546
H(2) H(4) 3.480 3_556
H(2) H(12) 3.318 1_455
H(2) H(17) 2.729 3_556
H(2) H(18) 2.843 3_556
H(2) H(32) 3.484 2_546
H(2) H(33) 2.454 2_546
H(3) C(1) 3.573 3_556
H(3) C(12) 3.246 1_455
H(3) C(14) 3.339 3_556
H(3) C(28) 3.143 4_454
H(3) H(11) 2.654 1_455
H(3) H(12) 3.030 1_455
H(3) H(17) 3.544 3_556
H(3) H(18) 2.468 3_556
H(3) H(41) 2.660 4_454
H(3) H(42) 2.798 4_454
H(3) H(43) 3.596 4_454
H(4) C(3) 3.593 3_556
H(4) C(25) 3.125 4_454
H(4) H(2) 3.480 3_556
H(4) H(32) 2.340 4_454
H(4) H(33) 3.112 4_454
H(4) H(41) 2.834 4_454
H(5) C(24) 3.481 2_546
H(5) H(21) 3.011 3_557
H(5) H(30) 2.702 2_546
H(6) C(16) 3.043 3_557
H(6) C(18) 3.418 1_455
H(6) H(12) 2.871 1_455
H(6) H(21) 2.907 3_557
H(6) H(22) 2.987 3_557
H(6) H(23) 2.723 3_557
H(6) H(26) 2.948 1_455
H(6) H(27) 3.277 1_455
H(6) H(28) 3.491 1_455
H(7) C(25) 3.481 1_455
H(7) C(26) 3.558 4_455
H(7) H(13) 3.500 1_455
H(7) H(14) 3.497 4_455
H(7) H(26) 3.434 1_455
H(7) H(28) 3.185 1_455
H(7) H(34) 2.669 1_455
H(7) H(35) 2.798 4_455
H(8) C(13) 3.400 4_455
H(8) H(14) 3.347 4_455
H(8) H(15) 2.786 4_455
H(8) H(17) 3.434 4_455
H(8) H(30) 3.360 4_455
H(8) H(31) 3.052 4_455
H(8) H(35) 3.385 4_455
H(9) C(27) 3.314 2_546
H(9) H(38) 3.552 2_546
H(9) H(39) 2.448 2_546
H(9) H(42) 3.205 2_546
H(10) C(14) 3.538 3_656
H(10) C(28) 3.535 2_546
H(10) H(11) 3.585 3_656
H(10) H(16) 2.709 3_656
H(10) H(39) 2.862 2_546
H(10) H(42) 2.602 2_546
H(11) Cl(1) 3.510 1_655
H(11) C(4) 3.439 1_655
H(11) C(14) 3.539 3_656
H(11) C(28) 3.375 4_554
H(11) H(3) 2.654 1_655
H(11) H(10) 3.585 3_656
H(11) H(16) 3.160 3_656
H(11) H(18) 3.128 3_656
H(11) H(31) 3.243 .
H(11) H(41) 3.397 4_554
H(11) H(42) 3.058 4_554
H(11) H(43) 3.120 4_554
H(12) C(4) 3.498 1_655
H(12) C(8) 3.435 1_655
H(12) C(14) 3.561 3_656
H(12) H(2) 3.318 1_655
H(12) H(3) 3.030 1_655
H(12) H(6) 2.871 1_655
H(12) H(16) 3.282 3_656
H(12) H(17) 3.461 3_656
H(12) H(18) 3.358 3_656
H(12) H(39) 3.128 2_546
H(13) Cl(1) 3.150 1_655
H(13) C(19) 3.507 .
H(13) C(24) 3.127 .
H(13) H(7) 3.500 1_655
H(13) H(29) 2.921 .
H(13) H(31) 2.681 .
H(13) H(34) 3.015 .
H(14) C(19) 3.496 .
H(14) C(24) 3.514 .
H(14) H(7) 3.497 4_554
H(14) H(8) 3.347 4_554
H(14) H(31) 2.847 .
H(14) H(32) 3.229 4_454
H(14) H(33) 3.522 4_454
H(15) C(10) 3.572 4_554
H(15) C(19) 3.179 .
H(15) C(24) 2.662 .
H(15) H(8) 2.786 4_554
H(15) H(29) 3.265 .
H(15) H(30) 3.121 .
H(15) H(31) 1.766 .
H(15) H(43) 2.840 4_554
H(16) C(11) 3.394 3_656
H(16) C(12) 3.450 3_656
H(16) C(27) 3.427 4_554
H(16) C(28) 3.351 4_554
H(16) H(10) 2.709 3_656
H(16) H(11) 3.160 3_656
H(16) H(12) 3.282 3_656
H(16) H(16) 3.595 3_656
H(16) H(39) 2.830 4_554
H(16) H(40) 3.150 4_554
H(16) H(42) 2.897 4_554
H(16) H(43) 2.922 4_554
H(17) C(3) 3.463 3_556
H(17) C(27) 3.191 4_554
H(17) H(2) 2.729 3_556
H(17) H(3) 3.544 3_556
H(17) H(8) 3.434 4_554
H(17) H(12) 3.461 3_656
H(17) H(33) 2.982 4_454
H(17) H(39) 2.888 4_554
H(17) H(40) 2.664 4_554
H(18) C(3) 3.188 3_556
H(18) C(4) 3.009 3_556
H(18) H(2) 2.843 3_556
H(18) H(3) 2.468 3_556
H(18) H(11) 3.128 3_656
H(18) H(12) 3.358 3_656
H(18) H(42) 3.499 2_546
H(19) Cl(1) 3.552 4_555
H(19) C(20) 3.483 .
H(19) C(25) 3.121 .
H(19) C(26) 3.386 4_555
H(19) H(32) 2.568 .
H(19) H(34) 3.045 .
H(19) H(36) 3.230 4_555
H(19) H(37) 2.735 4_555
H(20) Cl(1) 3.220 4_555
H(20) C(24) 3.508 4_455
H(20) H(29) 3.400 4_455
H(20) H(30) 3.351 4_455
H(20) H(31) 3.197 4_455
H(20) H(32) 3.219 .
H(21) C(7) 3.440 3_557
H(21) C(8) 3.381 3_557
H(21) C(24) 2.783 4_455
H(21) H(5) 3.011 3_557
H(21) H(6) 2.907 3_557
H(21) H(29) 2.602 4_455
H(21) H(30) 2.250 4_455
H(21) H(31) 3.108 4_455
H(22) Cl(1) 3.242 4_555
H(22) C(18) 3.541 3_657
H(22) C(27) 3.246 4_555
H(22) H(6) 2.987 3_557
H(22) H(26) 3.547 3_657
H(22) H(27) 2.731 3_657
H(22) H(29) 3.406 4_455
H(22) H(36) 3.153 4_555
H(22) H(37) 3.267 4_555
H(22) H(38) 2.337 4_555
H(22) H(39) 3.575 4_555
H(22) H(40) 3.560 4_555
H(23) C(8) 3.211 3_557
H(23) C(18) 3.532 3_657
H(23) H(6) 2.723 3_557
H(23) H(27) 2.758 3_657
H(24) C(26) 3.379 2_546
H(24) H(27) 3.491 3_657
H(24) H(35) 3.468 2_546
H(24) H(36) 2.600 2_546
H(25) H(36) 2.961 2_546
H(25) H(39) 3.266 2_546
H(26) H(6) 2.948 1_655
H(26) H(7) 3.434 1_655
H(26) H(22) 3.547 3_657
H(26) H(34) 3.560 .
H(26) H(38) 3.387 2_546
H(26) H(39) 3.147 2_546
H(27) C(16) 3.170 3_657
H(27) C(18) 3.353 3_657
H(27) C(26) 3.526 2_546
H(27) H(6) 3.277 1_655
H(27) H(22) 2.731 3_657
H(27) H(23) 2.758 3_657
H(27) H(24) 3.491 3_657
H(27) H(27) 2.771 3_657
H(27) H(28) 3.174 3_657
H(27) H(36) 2.587 2_546
H(27) H(38) 3.120 2_546
H(27) H(39) 3.565 2_546
H(28) C(26) 3.600 4_555
H(28) H(6) 3.491 1_655
H(28) H(7) 3.185 1_655
H(28) H(27) 3.174 3_657
H(28) H(34) 3.068 .
H(28) H(36) 3.136 4_555
H(28) H(37) 3.474 4_555
H(29) Cl(1) 3.100 1_655
H(29) C(16) 3.356 4_554
H(29) C(19) 2.040 .
H(29) C(20) 2.612 .
H(29) C(21) 3.390 .
H(29) C(25) 2.636 .
H(29) H(13) 2.921 .
H(29) H(15) 3.265 .
H(29) H(20) 3.400 4_554
H(29) H(21) 2.602 4_554
H(29) H(22) 3.406 4_554
H(29) H(30) 1.551 .
H(29) H(31) 1.551 .
H(29) H(32) 3.581 .
H(29) H(33) 2.374 .
H(29) H(34) 2.571 .
H(30) C(7) 3.585 2_556
H(30) C(10) 3.506 4_554
H(30) C(16) 3.179 4_554
H(30) C(19) 2.040 .
H(30) C(20) 3.133 .
H(30) C(21) 2.854 .
H(30) C(26) 3.159 .
H(30) H(5) 2.702 2_556
H(30) H(8) 3.360 4_554
H(30) H(15) 3.121 .
H(30) H(20) 3.351 4_554
H(30) H(21) 2.250 4_554
H(30) H(29) 1.551 .
H(30) H(31) 1.551 .
H(30) H(33) 3.390 .
H(30) H(35) 2.664 .
H(30) H(36) 3.498 .
H(31) Fe(2) 3.475 .
H(31) P(1) 3.126 .
H(31) C(10) 3.597 4_554
H(31) C(12) 3.316 .
H(31) C(13) 2.554 .
H(31) C(19) 2.040 .
H(31) C(20) 3.178 .
H(31) C(21) 2.946 .
H(31) C(26) 3.338 .
H(31) H(8) 3.052 4_554
H(31) H(11) 3.243 .
H(31) H(13) 2.681 .
H(31) H(14) 2.847 .
H(31) H(15) 1.766 .
H(31) H(20) 3.197 4_554
H(31) H(21) 3.108 4_554
H(31) H(29) 1.551 .
H(31) H(30) 1.551 .
H(31) H(34) 3.587 .
H(31) H(35) 2.792 .
H(31) H(43) 3.225 4_554
H(32) C(5) 3.254 4_555
H(32) C(15) 3.233 .
H(32) C(19) 3.322 .
H(32) C(20) 2.031 .
H(32) C(23) 2.687 .
H(32) C(28) 2.826 .
H(32) H(2) 3.484 2_556
H(32) H(4) 2.340 4_555
H(32) H(14) 3.229 4_555
H(32) H(19) 2.568 .
H(32) H(20) 3.219 .
H(32) H(29) 3.581 .
H(32) H(33) 1.551 .
H(32) H(34) 1.551 .
H(32) H(37) 3.153 4_555
H(32) H(41) 2.202 .
H(32) H(42) 3.353 .
H(32) H(43) 3.533 .
H(33) C(2) 3.551 2_556
H(33) C(3) 3.125 2_556
H(33) C(19) 2.795 .
H(33) C(20) 2.031 .
H(33) C(23) 3.171 .
H(33) C(24) 2.963 .
H(33) H(1) 3.305 2_556
H(33) H(2) 2.454 2_556
H(33) H(4) 3.112 4_555
H(33) H(14) 3.522 4_555
H(33) H(17) 2.982 4_555
H(33) H(29) 2.374 .
H(33) H(30) 3.390 .
H(33) H(32) 1.551 .
H(33) H(34) 1.551 .
H(33) H(41) 3.353 .
H(34) Fe(2) 3.364 .
H(34) C(19) 2.852 .
H(34) C(20) 2.031 .
H(34) C(23) 3.241 .
H(34) C(24) 3.131 .
H(34) H(7) 2.669 1_655
H(34) H(13) 3.015 .
H(34) H(19) 3.045 .
H(34) H(26) 3.560 .
H(34) H(28) 3.068 .
H(34) H(29) 2.571 .
H(34) H(31) 3.587 .
H(34) H(32) 1.551 .
H(34) H(33) 1.551 .
H(34) H(41) 3.539 .
H(35) C(9) 3.118 4_554
H(35) C(10) 3.451 4_554
H(35) C(19) 2.721 .
H(35) C(24) 2.876 .
H(35) H(7) 2.798 4_554
H(35) H(8) 3.385 4_554
H(35) H(24) 3.468 2_556
H(35) H(30) 2.664 .
H(35) H(31) 2.792 .
H(36) C(17) 3.039 2_556
H(36) C(18) 3.200 2_556
H(36) C(19) 3.184 .
H(36) H(19) 3.230 4_454
H(36) H(22) 3.153 4_454
H(36) H(24) 2.600 2_556
H(36) H(25) 2.961 2_556
H(36) H(27) 2.587 2_556
H(36) H(28) 3.136 4_454
H(36) H(30) 3.498 .
H(37) C(15) 3.576 4_454
H(37) C(19) 3.278 .
H(37) H(19) 2.735 4_454
H(37) H(22) 3.267 4_454
H(37) H(28) 3.474 4_454
H(37) H(32) 3.153 4_454
H(38) C(16) 3.284 4_454
H(38) H(9) 3.552 2_556
H(38) H(22) 2.337 4_454
H(38) H(26) 3.387 2_556
H(38) H(27) 3.120 2_556
H(39) C(11) 3.021 2_556
H(39) C(12) 3.575 2_556
H(39) C(14) 3.300 4_455
H(39) H(9) 2.448 2_556
H(39) H(10) 2.862 2_556
H(39) H(12) 3.128 2_556
H(39) H(16) 2.830 4_455
H(39) H(17) 2.888 4_455
H(39) H(22) 3.575 4_454
H(39) H(25) 3.266 2_556
H(39) H(26) 3.147 2_556
H(39) H(27) 3.565 2_556
H(40) C(14) 3.300 4_455
H(40) H(16) 3.150 4_455
H(40) H(17) 2.664 4_455
H(40) H(22) 3.560 4_454
H(41) Cl(1) 3.366 4_555
H(41) C(4) 3.249 4_555
H(41) C(5) 3.327 4_555
H(41) C(20) 2.700 .
H(41) C(25) 2.830 .
H(41) H(3) 2.660 4_555
H(41) H(4) 2.834 4_555
H(41) H(11) 3.397 4_455
H(41) H(32) 2.202 .
H(41) H(33) 3.353 .
H(41) H(34) 3.539 .
H(42) C(2) 3.355 2_556
H(42) C(11) 3.315 2_556
H(42) C(20) 3.101 .
H(42) H(1) 2.903 2_556
H(42) H(3) 2.798 4_555
H(42) H(9) 3.205 2_556
H(42) H(10) 2.602 2_556
H(42) H(11) 3.058 4_455
H(42) H(16) 2.897 4_455
H(42) H(18) 3.499 2_556
H(42) H(32) 3.353 .
H(43) C(13) 3.587 4_455
H(43) C(14) 3.516 4_455
H(43) C(20) 3.286 .
H(43) H(3) 3.596 4_555
H(43) H(11) 3.120 4_455
H(43) H(15) 2.840 4_455
H(43) H(16) 2.922 4_455
H(43) H(31) 3.225 4_455
H(43) H(32) 3.533 .

loop_
_geom_torsion_atom_site_label_1
_geom_torsion_atom_site_label_2
_geom_torsion_atom_site_label_3
_geom_torsion_atom_site_label_4
_geom_torsion
Cl(1) Zr(1) Fe(2) P(1) -112.72(4)
Cl(1) Zr(1) Fe(2) P(2) 142.02(4)
Cl(1) Zr(1) Fe(2) C(19) -29.0(2)
Cl(1) Zr(1) Fe(2) C(20) 50.9(3)
Cl(1) Zr(1) Fe(2) C(21) -15.36(12)
Cl(1) Zr(1) Fe(2) C(22) 21.85(11)
Cl(1) Zr(1) Fe(2) C(23) 54.42(12)
Fe(2) Zr(1) C(1) P(1) 0.51(12)
Fe(2) Zr(1) C(1) C(2) 125.7(2)
Fe(2) Zr(1) C(1) C(5) -121.7(2)
C(1) Zr(1) Fe(2) P(1) -0.43(10)
C(1) Zr(1) Fe(2) P(2) -105.69(10)
C(1) Zr(1) Fe(2) C(19) 83.2(2)
C(1) Zr(1) Fe(2) C(20) 163.2(3)
C(1) Zr(1) Fe(2) C(21) 96.93(15)
C(1) Zr(1) Fe(2) C(22) 134.15(15)
C(1) Zr(1) Fe(2) C(23) 166.71(16)
Fe(2) Zr(1) C(2) C(1) -51.8(2)
Fe(2) Zr(1) C(2) C(3) -165.8(2)
C(2) Zr(1) Fe(2) P(1) 26.23(10)
C(2) Zr(1) Fe(2) P(2) -79.03(10)
C(2) Zr(1) Fe(2) C(19) 109.9(2)
C(2) Zr(1) Fe(2) C(20) -170.2(3)
C(2) Zr(1) Fe(2) C(21) 123.59(15)
C(2) Zr(1) Fe(2) C(22) 160.81(14)
C(2) Zr(1) Fe(2) C(23) -166.63(15)
Fe(2) Zr(1) C(3) C(2) 17.7(2)
Fe(2) Zr(1) C(3) C(4) -97.6(2)
C(3) Zr(1) Fe(2) P(1) 16.60(12)
C(3) Zr(1) Fe(2) P(2) -88.66(12)
C(3) Zr(1) Fe(2) C(19) 100.3(2)
C(3) Zr(1) Fe(2) C(20) -179.8(3)
C(3) Zr(1) Fe(2) C(21) 113.96(16)
C(3) Zr(1) Fe(2) C(22) 151.18(16)
C(3) Zr(1) Fe(2) C(23) -176.26(17)
Fe(2) Zr(1) C(4) C(3) 105.8(2)
Fe(2) Zr(1) C(4) C(5) -11.9(3)
C(4) Zr(1) Fe(2) P(1) -22.41(13)
C(4) Zr(1) Fe(2) P(2) -127.67(13)
C(4) Zr(1) Fe(2) C(19) 61.3(2)
C(4) Zr(1) Fe(2) C(20) 141.2(3)
C(4) Zr(1) Fe(2) C(21) 74.95(17)
C(4) Zr(1) Fe(2) C(22) 112.17(16)
C(4) Zr(1) Fe(2) C(23) 144.73(17)
Fe(2) Zr(1) C(5) C(1) 55.2(2)
Fe(2) Zr(1) C(5) C(4) 170.2(2)
C(5) Zr(1) Fe(2) P(1) -28.64(11)
C(5) Zr(1) Fe(2) P(2) -133.89(11)
C(5) Zr(1) Fe(2) C(19) 55.0(2)
C(5) Zr(1) Fe(2) C(20) 134.9(3)
C(5) Zr(1) Fe(2) C(21) 68.72(15)
C(5) Zr(1) Fe(2) C(22) 105.94(15)
C(5) Zr(1) Fe(2) C(23) 138.50(16)
Fe(2) Zr(1) C(6) P(2) -19.93(13)
Fe(2) Zr(1) C(6) C(7) -146.6(2)
Fe(2) Zr(1) C(6) C(10) 100.3(2)
C(6) Zr(1) Fe(2) P(1) 121.97(11)
C(6) Zr(1) Fe(2) P(2) 16.72(11)
C(6) Zr(1) Fe(2) C(19) -154.3(2)
C(6) Zr(1) Fe(2) C(20) -74.4(3)
C(6) Zr(1) Fe(2) C(21) -140.67(16)
C(6) Zr(1) Fe(2) C(22) -103.45(15)
C(6) Zr(1) Fe(2) C(23) -70.88(16)
Fe(2) Zr(1) C(7) C(6) 32.6(2)
Fe(2) Zr(1) C(7) C(8) 146.9(2)
C(7) Zr(1) Fe(2) P(1) 104.12(11)
C(7) Zr(1) Fe(2) P(2) -1.14(11)
C(7) Zr(1) Fe(2) C(19) -172.2(2)
C(7) Zr(1) Fe(2) C(20) -92.3(3)
C(7) Zr(1) Fe(2) C(21) -158.52(15)
C(7) Zr(1) Fe(2) C(22) -121.30(15)
C(7) Zr(1) Fe(2) C(23) -88.74(16)
Fe(2) Zr(1) C(8) C(7) -42.7(3)
Fe(2) Zr(1) C(8) C(9) 72.1(3)
C(8) Zr(1) Fe(2) P(1) 126.23(15)
C(8) Zr(1) Fe(2) P(2) 20.98(15)
C(8) Zr(1) Fe(2) C(19) -150.1(2)
C(8) Zr(1) Fe(2) C(20) -70.2(3)
C(8) Zr(1) Fe(2) C(21) -136.41(19)
C(8) Zr(1) Fe(2) C(22) -99.19(18)
C(8) Zr(1) Fe(2) C(23) -66.63(19)
Fe(2) Zr(1) C(9) C(8) -125.1(2)
Fe(2) Zr(1) C(9) C(10) -7.2(3)
C(9) Zr(1) Fe(2) P(1) 158.97(12)
C(9) Zr(1) Fe(2) P(2) 53.72(12)
C(9) Zr(1) Fe(2) C(19) -117.3(2)
C(9) Zr(1) Fe(2) C(20) -37.4(3)
C(9) Zr(1) Fe(2) C(21) -103.66(16)
C(9) Zr(1) Fe(2) C(22) -66.45(16)
C(9) Zr(1) Fe(2) C(23) -33.88(17)
Fe(2) Zr(1) C(10) C(6) -72.3(2)
Fe(2) Zr(1) C(10) C(9) 173.3(2)
C(10) Zr(1) Fe(2) P(1) 155.13(11)
C(10) Zr(1) Fe(2) P(2) 49.87(11)
C(10) Zr(1) Fe(2) C(19) -121.2(2)
C(10) Zr(1) Fe(2) C(20) -41.3(3)
C(10) Zr(1) Fe(2) C(21) -107.51(15)
C(10) Zr(1) Fe(2) C(22) -70.30(15)
C(10) Zr(1) Fe(2) C(23) -37.73(16)
Cl(1) Zr(1) C(1) P(1) 104.07(15)
Cl(1) Zr(1) C(1) C(2) -130.8(2)
Cl(1) Zr(1) C(1) C(5) -18.1(2)
Cl(1) Zr(1) C(2) C(1) 69.6(2)
Cl(1) Zr(1) C(2) C(3) -44.5(2)
Cl(1) Zr(1) C(3) C(2) 147.8(2)
Cl(1) Zr(1) C(3) C(4) 32.4(2)
Cl(1) Zr(1) C(4) C(3) -148.5(2)
Cl(1) Zr(1) C(4) C(5) 93.8(2)
Cl(1) Zr(1) C(5) C(1) 163.6(2)
Cl(1) Zr(1) C(5) C(4) -81.4(2)
Cl(1) Zr(1) C(6) P(2) -120.90(14)
Cl(1) Zr(1) C(6) C(7) 112.4(2)
Cl(1) Zr(1) C(6) C(10) -0.6(3)
Cl(1) Zr(1) C(7) C(6) -96.6(2)
Cl(1) Zr(1) C(7) C(8) 17.7(3)
Cl(1) Zr(1) C(8) C(7) -166.9(2)
Cl(1) Zr(1) C(8) C(9) -52.1(2)
Cl(1) Zr(1) C(9) C(8) 128.4(2)
Cl(1) Zr(1) C(9) C(10) -113.8(2)
Cl(1) Zr(1) C(10) C(6) 179.5(2)
Cl(1) Zr(1) C(10) C(9) 65.1(2)
C(1) Zr(1) C(2) C(3) -114.0(3)
C(2) Zr(1) C(1) P(1) -125.2(3)
C(2) Zr(1) C(1) C(5) 112.6(3)
C(1) Zr(1) C(3) C(2) 37.9(2)
C(1) Zr(1) C(3) C(4) -77.4(2)
C(3) Zr(1) C(1) P(1) -162.8(2)
C(3) Zr(1) C(1) C(2) -37.7(2)
C(3) Zr(1) C(1) C(5) 75.0(2)
C(1) Zr(1) C(4) C(3) 79.4(2)
C(1) Zr(1) C(4) C(5) -38.3(2)
C(4) Zr(1) C(1) P(1) 158.2(2)
C(4) Zr(1) C(1) C(2) -76.7(2)
C(4) Zr(1) C(1) C(5) 36.0(2)
C(1) Zr(1) C(5) C(4) 115.0(3)
C(5) Zr(1) C(1) P(1) 122.2(3)
C(5) Zr(1) C(1) C(2) -112.6(3)
C(1) Zr(1) C(6) P(2) 43.7(2)
C(1) Zr(1) C(6) C(7) -83.0(2)
C(1) Zr(1) C(6) C(10) 164.0(2)
C(6) Zr(1) C(1) P(1) -62.5(2)
C(6) Zr(1) C(1) C(2) 62.6(2)
C(6) Zr(1) C(1) C(5) 175.3(2)
C(1) Zr(1) C(7) C(6) 109.6(2)
C(1) Zr(1) C(7) C(8) -136.0(2)
C(7) Zr(1) C(1) P(1) -97.00(18)
C(7) Zr(1) C(1) C(2) 28.2(2)
C(7) Zr(1) C(1) C(5) 140.8(2)
C(1) Zr(1) C(8) C(7) 57.7(3)
C(1) Zr(1) C(8) C(9) 172.5(2)
C(8) Zr(1) C(1) P(1) -125.76(18)
C(8) Zr(1) C(1) C(2) -0.6(3)
C(8) Zr(1) C(1) C(5) 112.0(2)
C(1) Zr(1) C(9) C(8) -16.8(5)
C(1) Zr(1) C(9) C(10) 101.1(4)
C(9) Zr(1) C(1) P(1) -114.7(3)
C(9) Zr(1) C(1) C(2) 10.4(5)
C(9) Zr(1) C(1) C(5) 123.1(4)
C(1) Zr(1) C(10) C(6) -26.7(4)
C(1) Zr(1) C(10) C(9) -141.1(3)
C(10) Zr(1) C(1) P(1) -46.7(3)
C(10) Zr(1) C(1) C(2) 78.4(3)
C(10) Zr(1) C(1) C(5) -168.9(2)
C(2) Zr(1) C(3) C(4) -115.3(3)
C(3) Zr(1) C(2) C(1) 114.0(3)
C(2) Zr(1) C(4) C(3) 37.8(2)
C(2) Zr(1) C(4) C(5) -79.9(2)
C(4) Zr(1) C(2) C(1) 78.2(2)
C(4) Zr(1) C(2) C(3) -35.9(2)
C(2) Zr(1) C(5) C(1) -38.5(2)
C(2) Zr(1) C(5) C(4) 76.5(2)
C(5) Zr(1) C(2) C(1) 38.8(2)
C(5) Zr(1) C(2) C(3) -75.2(2)
C(2) Zr(1) C(6) P(2) 73.19(19)
C(2) Zr(1) C(6) C(7) -53.5(2)
C(2) Zr(1) C(6) C(10) -166.6(2)
C(6) Zr(1) C(2) C(1) -125.7(2)
C(6) Zr(1) C(2) C(3) 120.3(2)
C(2) Zr(1) C(7) C(6) 125.1(2)
C(2) Zr(1) C(7) C(8) -120.6(2)
C(7) Zr(1) C(2) C(1) -152.4(2)
C(7) Zr(1) C(2) C(3) 93.5(2)
C(2) Zr(1) C(8) C(7) 57.4(2)
C(2) Zr(1) C(8) C(9) 172.1(2)
C(8) Zr(1) C(2) C(1) 179.5(2)
C(8) Zr(1) C(2) C(3) 65.5(2)
C(2) Zr(1) C(9) C(8) -9.7(3)
C(2) Zr(1) C(9) C(10) 108.1(2)
C(9) Zr(1) C(2) C(1) -175.4(2)
C(9) Zr(1) C(2) C(3) 70.5(2)
C(2) Zr(1) C(10) C(6) 17.3(3)
C(2) Zr(1) C(10) C(9) -97.0(3)
C(10) Zr(1) C(2) C(1) -135.2(2)
C(10) Zr(1) C(2) C(3) 110.8(2)
C(3) Zr(1) C(4) C(5) -117.7(3)
C(4) Zr(1) C(3) C(2) 115.3(3)
C(3) Zr(1) C(5) C(1) -79.7(2)
C(3) Zr(1) C(5) C(4) 35.3(2)
C(5) Zr(1) C(3) C(2) 79.8(2)
C(5) Zr(1) C(3) C(4) -35.5(2)
C(3) Zr(1) C(6) P(2) 103.81(19)
C(3) Zr(1) C(6) C(7) -22.9(2)
C(3) Zr(1) C(6) C(10) -135.9(2)
C(6) Zr(1) C(3) C(2) -67.6(2)
C(6) Zr(1) C(3) C(4) 177.1(2)
C(3) Zr(1) C(7) C(6) 158.6(2)
C(3) Zr(1) C(7) C(8) -87.0(2)
C(7) Zr(1) C(3) C(2) -80.0(2)
C(7) Zr(1) C(3) C(4) 164.7(2)
C(3) Zr(1) C(8) C(7) 87.7(2)
C(3) Zr(1) C(8) C(9) -157.6(2)
C(8) Zr(1) C(3) C(2) -113.4(2)
C(8) Zr(1) C(3) C(4) 131.3(2)
C(3) Zr(1) C(9) C(8) 23.6(3)
C(3) Zr(1) C(9) C(10) 141.4(2)
C(9) Zr(1) C(3) C(2) -125.6(2)
C(9) Zr(1) C(3) C(4) 119.1(2)
C(3) Zr(1) C(10) C(6) 61.5(3)
C(3) Zr(1) C(10) C(9) -52.9(3)
C(10) Zr(1) C(3) C(2) -99.0(2)
C(10) Zr(1) C(3) C(4) 145.7(2)
C(4) Zr(1) C(5) C(1) -115.0(3)
C(5) Zr(1) C(4) C(3) 117.7(3)
C(4) Zr(1) C(6) P(2) 106.4(2)
C(4) Zr(1) C(6) C(7) -20.3(3)
C(4) Zr(1) C(6) C(10) -133.4(2)
C(6) Zr(1) C(4) C(3) -4.6(3)
C(6) Zr(1) C(4) C(5) -122.2(3)
C(4) Zr(1) C(7) C(6) 167.2(2)
C(4) Zr(1) C(7) C(8) -78.5(2)
C(7) Zr(1) C(4) C(3) -16.3(2)
C(7) Zr(1) C(4) C(5) -134.0(2)
C(4) Zr(1) C(8) C(7) 111.4(2)
C(4) Zr(1) C(8) C(9) -133.9(2)
C(8) Zr(1) C(4) C(3) -49.4(2)
C(8) Zr(1) C(4) C(5) -167.0(2)
C(4) Zr(1) C(9) C(8) 56.3(3)
C(4) Zr(1) C(9) C(10) 174.1(2)
C(9) Zr(1) C(4) C(3) -75.7(2)
C(9) Zr(1) C(4) C(5) 166.6(2)
C(4) Zr(1) C(10) C(6) 103.1(3)
C(4) Zr(1) C(10) C(9) -11.3(4)
C(10) Zr(1) C(4) C(3) -68.7(4)
C(10) Zr(1) C(4) C(5) 173.6(3)
C(5) Zr(1) C(6) P(2) 48.7(3)
C(5) Zr(1) C(6) C(7) -78.0(3)
C(5) Zr(1) C(6) C(10) 168.9(2)
C(6) Zr(1) C(5) C(1) -8.2(4)
C(6) Zr(1) C(5) C(4) 106.8(3)
C(5) Zr(1) C(7) C(6) 137.2(2)
C(5) Zr(1) C(7) C(8) -108.4(2)
C(7) Zr(1) C(5) C(1) -53.0(3)
C(7) Zr(1) C(5) C(4) 62.0(3)
C(5) Zr(1) C(8) C(7) 102.1(2)
C(5) Zr(1) C(8) C(9) -143.1(2)
C(8) Zr(1) C(5) C(1) -97.6(2)
C(8) Zr(1) C(5) C(4) 17.4(3)
C(5) Zr(1) C(9) C(8) 71.5(4)
C(5) Zr(1) C(9) C(10) -170.7(3)
C(9) Zr(1) C(5) C(1) -139.9(3)
C(9) Zr(1) C(5) C(4) -24.9(4)
C(5) Zr(1) C(10) C(6) -110.0(13)
C(5) Zr(1) C(10) C(9) 135.6(12)
C(10) Zr(1) C(5) C(1) 92.5(13)
C(10) Zr(1) C(5) C(4) -152.5(12)
C(6) Zr(1) C(7) C(8) 114.3(3)
C(7) Zr(1) C(6) P(2) 126.7(3)
C(7) Zr(1) C(6) C(10) -113.1(3)
C(6) Zr(1) C(8) C(7) -37.6(2)
C(6) Zr(1) C(8) C(9) 77.1(2)
C(8) Zr(1) C(6) P(2) 164.2(2)
C(8) Zr(1) C(6) C(7) 37.5(2)
C(8) Zr(1) C(6) C(10) -75.5(2)
C(6) Zr(1) C(9) C(8) -79.5(3)
C(6) Zr(1) C(9) C(10) 38.4(2)
C(9) Zr(1) C(6) P(2) -156.7(2)
C(9) Zr(1) C(6) C(7) 76.6(2)
C(9) Zr(1) C(6) C(10) -36.5(2)
C(6) Zr(1) C(10) C(9) -114.4(4)
C(10) Zr(1) C(6) P(2) -120.3(3)
C(10) Zr(1) C(6) C(7) 113.1(3)
C(7) Zr(1) C(8) C(9) 114.7(4)
C(8) Zr(1) C(7) C(6) -114.3(3)
C(7) Zr(1) C(9) C(8) -38.0(2)
C(7) Zr(1) C(9) C(10) 79.8(3)
C(9) Zr(1) C(7) C(6) -78.1(2)
C(9) Zr(1) C(7) C(8) 36.2(2)
C(7) Zr(1) C(10) C(6) 38.1(2)
C(7) Zr(1) C(10) C(9) -76.2(3)
C(10) Zr(1) C(7) C(6) -38.5(2)
C(10) Zr(1) C(7) C(8) 75.8(2)
C(8) Zr(1) C(9) C(10) 117.8(4)
C(9) Zr(1) C(8) C(7) -114.7(4)
C(8) Zr(1) C(10) C(6) 79.3(2)
C(8) Zr(1) C(10) C(9) -35.1(2)
C(10) Zr(1) C(8) C(7) -79.2(2)
C(10) Zr(1) C(8) C(9) 35.5(2)
C(9) Zr(1) C(10) C(6) 114.4(4)
C(10) Zr(1) C(9) C(8) -117.8(4)
Zr(1) Fe(2) P(1) C(1) 0.60(14)
Zr(1) Fe(2) P(1) C(11) -118.95(17)
Zr(1) Fe(2) P(1) C(13) 112.15(17)
Zr(1) Fe(2) P(2) C(6) -22.60(15)
Zr(1) Fe(2) P(2) C(15) -134.93(19)
Zr(1) Fe(2) P(2) C(17) 93.01(17)
Zr(1) Fe(2) C(19) C(20) 141.1(2)
Zr(1) Fe(2) C(19) C(21) 20.9(3)
Zr(1) Fe(2) C(19) C(24) -101.2(4)
Zr(1) Fe(2) C(20) C(19) -111.6(3)
Zr(1) Fe(2) C(20) C(23) 5.0(4)
Zr(1) Fe(2) C(20) C(25) 127.6(3)
Zr(1) Fe(2) C(21) C(19) -167.5(2)
Zr(1) Fe(2) C(21) C(22) 76.0(2)
Zr(1) Fe(2) C(21) C(26) -43.2(4)
Zr(1) Fe(2) C(22) C(21) -111.1(2)
Zr(1) Fe(2) C(22) C(23) 131.0(2)
Zr(1) Fe(2) C(22) C(27) 11.9(4)
Zr(1) Fe(2) C(23) C(20) -177.8(2)
Zr(1) Fe(2) C(23) C(22) -58.6(2)
Zr(1) Fe(2) C(23) C(28) 59.2(5)
P(1) Fe(2) P(2) C(6) -98.90(15)
P(1) Fe(2) P(2) C(15) 148.77(19)
P(1) Fe(2) P(2) C(17) 16.71(17)
P(2) Fe(2) P(1) C(1) 75.80(15)
P(2) Fe(2) P(1) C(11) -43.75(18)
P(2) Fe(2) P(1) C(13) -172.65(17)
P(1) Fe(2) C(19) C(20) -140.1(2)
P(1) Fe(2) C(19) C(21) 99.7(2)
P(1) Fe(2) C(19) C(24) -22.4(4)
C(19) Fe(2) P(1) C(1) -144.02(19)
C(19) Fe(2) P(1) C(11) 96.4(2)
C(19) Fe(2) P(1) C(13) -32.5(2)
P(1) Fe(2) C(20) C(19) 49.2(2)
P(1) Fe(2) C(20) C(23) 165.78(19)
P(1) Fe(2) C(20) C(25) -71.6(4)
C(20) Fe(2) P(1) C(1) -171.8(2)
C(20) Fe(2) P(1) C(11) 68.6(2)
C(20) Fe(2) P(1) C(13) -60.3(2)
P(1) Fe(2) C(21) C(19) -85.6(2)
P(1) Fe(2) C(21) C(22) 157.9(2)
P(1) Fe(2) C(21) C(26) 38.8(4)
C(21) Fe(2) P(1) C(1) -104.59(19)
C(21) Fe(2) P(1) C(11) 135.9(2)
C(21) Fe(2) P(1) C(13) 7.0(2)
P(1) Fe(2) C(22) C(21) -31.3(3)
P(1) Fe(2) C(22) C(23) -149.2(2)
P(1) Fe(2) C(22) C(27) 91.7(4)
C(22) Fe(2) P(1) C(1) -85.4(2)
C(22) Fe(2) P(1) C(11) 155.0(2)
C(22) Fe(2) P(1) C(13) 26.1(2)
P(1) Fe(2) C(23) C(20) -34.5(4)
P(1) Fe(2) C(23) C(22) 84.6(4)
P(1) Fe(2) C(23) C(28) -157.5(3)
C(23) Fe(2) P(1) C(1) -147.0(3)
C(23) Fe(2) P(1) C(11) 93.5(3)
C(23) Fe(2) P(1) C(13) -35.4(3)
P(2) Fe(2) C(19) C(20) -26.1(3)
P(2) Fe(2) C(19) C(21) -146.2(2)
P(2) Fe(2) C(19) C(24) 91.6(4)
C(19) Fe(2) P(2) C(6) 149.8(2)
C(19) Fe(2) P(2) C(15) 37.5(2)
C(19) Fe(2) P(2) C(17) -94.6(2)
P(2) Fe(2) C(20) C(19) 162.1(2)
P(2) Fe(2) C(20) C(23) -81.3(2)
P(2) Fe(2) C(20) C(25) 41.3(4)
C(20) Fe(2) P(2) C(6) 133.82(19)
C(20) Fe(2) P(2) C(15) 21.5(2)
C(20) Fe(2) P(2) C(17) -110.6(2)
P(2) Fe(2) C(21) C(19) 93.4(3)
P(2) Fe(2) C(21) C(22) -23.1(4)
P(2) Fe(2) C(21) C(26) -142.2(3)
C(21) Fe(2) P(2) C(6) 82.1(3)
C(21) Fe(2) P(2) C(15) -30.2(3)
C(21) Fe(2) P(2) C(17) -162.3(3)
P(2) Fe(2) C(22) C(21) 170.0(2)
P(2) Fe(2) C(22) C(23) 52.1(2)
P(2) Fe(2) C(22) C(27) -67.0(4)
C(22) Fe(2) P(2) C(6) 65.7(2)
C(22) Fe(2) P(2) C(15) -46.6(2)
C(22) Fe(2) P(2) C(17) -178.7(2)
P(2) Fe(2) C(23) C(20) 103.8(2)
P(2) Fe(2) C(23) C(22) -137.0(2)
P(2) Fe(2) C(23) C(28) -19.1(5)
C(23) Fe(2) P(2) C(6) 95.51(19)
C(23) Fe(2) P(2) C(15) -16.8(2)
C(23) Fe(2) P(2) C(17) -148.9(2)
C(19) Fe(2) C(20) C(23) 116.6(3)
C(19) Fe(2) C(20) C(25) -120.8(5)
C(20) Fe(2) C(19) C(21) -120.1(3)
C(20) Fe(2) C(19) C(24) 117.7(5)
C(19) Fe(2) C(21) C(22) -116.5(3)
C(19) Fe(2) C(21) C(26) 124.4(5)
C(21) Fe(2) C(19) C(20) 120.1(3)
C(21) Fe(2) C(19) C(24) -122.2(5)
C(19) Fe(2) C(22) C(21) 39.0(2)
C(19) Fe(2) C(22) C(23) -78.9(2)
C(19) Fe(2) C(22) C(27) 162.0(5)
C(22) Fe(2) C(19) C(20) 82.1(2)
C(22) Fe(2) C(19) C(21) -38.0(2)
C(22) Fe(2) C(19) C(24) -160.2(4)
C(19) Fe(2) C(23) C(20) -37.8(2)
C(19) Fe(2) C(23) C(22) 81.3(2)
C(19) Fe(2) C(23) C(28) -160.8(5)
C(23) Fe(2) C(19) C(20) 38.6(2)
C(23) Fe(2) C(19) C(21) -81.5(2)
C(23) Fe(2) C(19) C(24) 156.4(4)
C(20) Fe(2) C(21) C(19) 35.7(2)
C(20) Fe(2) C(21) C(22) -80.8(2)
C(20) Fe(2) C(21) C(26) 160.1(4)
C(21) Fe(2) C(20) C(19) -37.1(2)
C(21) Fe(2) C(20) C(23) 79.5(2)
C(21) Fe(2) C(20) C(25) -157.9(4)
C(20) Fe(2) C(22) C(21) 81.0(2)
C(20) Fe(2) C(22) C(23) -36.9(2)
C(20) Fe(2) C(22) C(27) -156.0(4)
C(22) Fe(2) C(20) C(19) -79.5(2)
C(22) Fe(2) C(20) C(23) 37.1(2)
C(22) Fe(2) C(20) C(25) 159.7(4)
C(20) Fe(2) C(23) C(22) 119.1(3)
C(20) Fe(2) C(23) C(28) -123.0(5)
C(23) Fe(2) C(20) C(19) -116.6(3)
C(23) Fe(2) C(20) C(25) 122.6(5)
C(21) Fe(2) C(22) C(23) -117.9(3)
C(21) Fe(2) C(22) C(27) 123.0(5)
C(22) Fe(2) C(21) C(19) 116.5(3)
C(22) Fe(2) C(21) C(26) -119.2(5)
C(21) Fe(2) C(23) C(20) -81.8(2)
C(21) Fe(2) C(23) C(22) 37.4(2)
C(21) Fe(2) C(23) C(28) 155.3(5)
C(23) Fe(2) C(21) C(19) 78.6(2)
C(23) Fe(2) C(21) C(22) -37.9(2)
C(23) Fe(2) C(21) C(26) -157.1(4)
C(22) Fe(2) C(23) C(20) -119.1(3)
C(22) Fe(2) C(23) C(28) 117.9(6)
C(23) Fe(2) C(22) C(21) 117.9(3)
C(23) Fe(2) C(22) C(27) -119.1(5)
Fe(2) P(1) C(1) Zr(1) -0.68(16)
Fe(2) P(1) C(1) C(2) -75.3(3)
Fe(2) P(1) C(1) C(5) 74.6(3)
Fe(2) P(1) C(11) C(12) -70.8(3)
Fe(2) P(1) C(13) C(14) -171.1(2)
C(1) P(1) C(11) C(12) 166.6(3)
C(11) P(1) C(1) Zr(1) 132.45(17)
C(11) P(1) C(1) C(2) 57.8(4)
C(11) P(1) C(1) C(5) -152.3(3)
C(1) P(1) C(13) C(14) -54.0(3)
C(13) P(1) C(1) Zr(1) -126.73(18)
C(13) P(1) C(1) C(2) 158.6(3)
C(13) P(1) C(1) C(5) -51.4(3)
C(11) P(1) C(13) C(14) 49.2(3)
C(13) P(1) C(11) C(12) 66.5(3)
Fe(2) P(2) C(6) Zr(1) 25.90(16)
Fe(2) P(2) C(6) C(7) 100.6(3)
Fe(2) P(2) C(6) C(10) -49.8(3)
Fe(2) P(2) C(15) C(16) 173.7(2)
Fe(2) P(2) C(17) C(18) 76.3(3)
C(6) P(2) C(15) C(16) 59.0(3)
C(15) P(2) C(6) Zr(1) 154.42(18)
C(15) P(2) C(6) C(7) -130.9(4)
C(15) P(2) C(6) C(10) 78.8(3)
C(6) P(2) C(17) C(18) -166.8(2)
C(17) P(2) C(6) Zr(1) -104.63(18)
C(17) P(2) C(6) C(7) -30.0(4)
C(17) P(2) C(6) C(10) 179.7(3)
C(15) P(2) C(17) C(18) -64.9(3)
C(17) P(2) C(15) C(16) -44.6(3)
Zr(1) C(1) C(2) C(3) 68.9(2)
Zr(1) C(1) C(5) C(4) -69.0(3)
P(1) C(1) C(2) Zr(1) 87.1(3)
P(1) C(1) C(2) C(3) 156.0(3)
P(1) C(1) C(5) Zr(1) -88.3(2)
P(1) C(1) C(5) C(4) -157.3(3)
C(2) C(1) C(5) Zr(1) 66.7(2)
C(2) C(1) C(5) C(4) -2.3(4)
C(5) C(1) C(2) Zr(1) -67.0(2)
C(5) C(1) C(2) C(3) 1.9(4)
Zr(1) C(2) C(3) C(4) 66.2(3)
C(1) C(2) C(3) Zr(1) -67.0(2)
C(1) C(2) C(3) C(4) -0.9(4)
Zr(1) C(3) C(4) C(5) 62.8(3)
C(2) C(3) C(4) Zr(1) -63.5(2)
C(2) C(3) C(4) C(5) -0.6(5)
Zr(1) C(4) C(5) C(1) 66.2(2)
C(3) C(4) C(5) Zr(1) -64.4(3)
C(3) C(4) C(5) C(1) 1.9(5)
Zr(1) C(6) C(7) C(8) -67.8(3)
Zr(1) C(6) C(10) C(9) 69.6(2)
P(2) C(6) C(7) Zr(1) -85.6(3)
P(2) C(6) C(7) C(8) -153.4(3)
P(2) C(6) C(10) Zr(1) 87.9(2)
P(2) C(6) C(10) C(9) 157.5(3)
C(7) C(6) C(10) Zr(1) -67.6(2)
C(7) C(6) C(10) C(9) 2.0(4)
C(10) C(6) C(7) Zr(1) 68.0(2)
C(10) C(6) C(7) C(8) 0.2(3)
Zr(1) C(7) C(8) C(9) -68.4(3)
C(6) C(7) C(8) Zr(1) 66.1(2)
C(6) C(7) C(8) C(9) -2.3(4)
Zr(1) C(8) C(9) C(10) -61.7(3)
C(7) C(8) C(9) Zr(1) 65.2(3)
C(7) C(8) C(9) C(10) 3.5(5)
Zr(1) C(9) C(10) C(6) -66.0(2)
C(8) C(9) C(10) Zr(1) 62.6(3)
C(8) C(9) C(10) C(6) -3.4(4)
Fe(2) C(19) C(20) C(23) -62.9(2)
Fe(2) C(19) C(20) C(25) 127.6(4)
Fe(2) C(19) C(21) C(22) 62.5(2)
Fe(2) C(19) C(21) C(26) -131.3(4)
C(20) C(19) C(21) Fe(2) -59.5(3)
C(20) C(19) C(21) C(22) 2.9(4)
C(20) C(19) C(21) C(26) 169.1(4)
C(21) C(19) C(20) Fe(2) 59.0(3)
C(21) C(19) C(20) C(23) -3.9(4)
C(21) C(19) C(20) C(25) -173.4(4)
C(24) C(19) C(20) Fe(2) -132.0(4)
C(24) C(19) C(20) C(23) 165.1(4)
C(24) C(19) C(20) C(25) -4.4(6)
C(24) C(19) C(21) Fe(2) 132.0(4)
C(24) C(19) C(21) C(22) -165.5(4)
C(24) C(19) C(21) C(26) 0.7(7)
Fe(2) C(20) C(23) C(22) -59.7(2)
Fe(2) C(20) C(23) C(28) 138.6(4)
C(19) C(20) C(23) Fe(2) 63.0(3)
C(19) C(20) C(23) C(22) 3.3(4)
C(19) C(20) C(23) C(28) -158.4(4)
C(25) C(20) C(23) Fe(2) -127.7(4)
C(25) C(20) C(23) C(22) 172.6(4)
C(25) C(20) C(23) C(28) 10.9(6)
Fe(2) C(21) C(22) C(23) 61.5(2)
Fe(2) C(21) C(22) C(27) -136.4(4)
C(19) C(21) C(22) Fe(2) -62.3(2)
C(19) C(21) C(22) C(23) -0.8(4)
C(19) C(21) C(22) C(27) 161.3(4)
C(26) C(21) C(22) Fe(2) 130.8(4)
C(26) C(21) C(22) C(23) -167.7(3)
C(26) C(21) C(22) C(27) -5.6(6)
Fe(2) C(22) C(23) C(20) 59.5(2)
Fe(2) C(22) C(23) C(28) -138.0(4)
C(21) C(22) C(23) Fe(2) -61.0(2)
C(21) C(22) C(23) C(20) -1.5(4)
C(21) C(22) C(23) C(28) 161.0(3)
C(27) C(22) C(23) Fe(2) 136.2(4)
C(27) C(22) C(23) C(20) -164.3(3)
C(27) C(22) C(23) C(28) -1.8(6)
